data_4030939
loop_
_publ_author_name
'Soumhi, E. H.'
'Saadoune, I.'
'Driss, A.'
'Jouini, T.'

_publ_section_title
;
 Structure of (C~3~H~5~NH~3~)~2~H~2~P~2~O~7~ &#x00B7; H~2~O
;
_journal_coden_ASTM EJSCE5
_journal_issue 10-11
_journal_name_full
;
 European Journal of Solid State and Inorganic Chemistry
;
_journal_page_first 699
_journal_page_last 706
_journal_paper_doi 10.1016/S0992-4361(99)80010-1
_journal_volume 35
_journal_year 1998
_chemical_formula_sum 'C6 H20 N2 O8 P2'
_chemical_formula_weight 310.18
_space_group_IT_number 19
_symmetry_cell_setting orthorhombic
_symmetry_Int_Tables_number 19
_symmetry_space_group_name_Hall 'P 2ac 2ab'
_symmetry_space_group_name_H-M 'P 21 21 21'
_cell_angle_alpha 90
_cell_angle_beta 90
_cell_angle_gamma 90
_cell_formula_units_Z 4
_cell_length_a 4.828(1)
_cell_length_b 11.011(1)
_cell_length_c 25.645(2)
_cell_volume 1363.3(3)
_diffrn_ambient_temperature 298
_diffrn_radiation_probe x-ray
_diffrn_radiation_type MoK\a
_diffrn_radiation_wavelength 0.71069
_exptl_absorpt_coefficient_mu 0.352
_exptl_crystal_density_diffrn 1.511
_exptl_crystal_F_000 656
_refine_ls_goodness_of_fit_ref 1.077
_refine_ls_number_parameters 244
_refine_ls_number_reflns 1823
_refine_ls_R_factor_gt 0.0283
_refine_ls_wR_factor_gt 0.0732
_cod_data_source_file EJSSIC-1998-35-699-706.cif
_cod_data_source_block H2P2O7
_cod_database_code 4030939

loop_
_symmetry_equiv_pos_site_id
_symmetry_equiv_pos_as_xyz
1 x,y,z
2 1/2-x,-y,1/2+z
3 1/2+x,1/2-y,-z
4 -x,1/2+y,1/2-z

loop_
_atom_site_label
_atom_site_type_symbol
_atom_site_thermal_displace_type
_atom_site_fract_x
_atom_site_fract_y
_atom_site_fract_z
_atom_site_occupancy
_atom_site_U_iso_or_equiv
_atom_site_calc_flag
_atom_site_refinement_flags
_atom_site_disorder_assembly
_atom_site_disorder_group
P1 P Uiso 0.0647(2) 0.41942(5) 0.85532(2) 1.000 0.0236(2) . . . .
P2 P Uiso 0.2026(2) 0.15922(5) 0.86512(2) 1.000 0.0254(2) . . . .
OL O Uiso 0.0931(5) 0.2806(2) 0.83765(6) 1.000 0.0397(5) . . . .
OW O Uiso 0.2995(6) 0.5445(2) 0.98029(8) 1.000 0.0462(5) . . . .
O11 O Uiso -0.0195(4) 0.4865(2) 0.80744(6) 1.000 0.0313(4) . . . .
O12 O Uiso 0.4660(4) 0.1231(2) 0.83888(7) 1.000 0.0455(5) . . . .
O21 O Uiso 0.3285(4) 0.4591(2) 0.88049(7) 1.000 0.0347(4) . . . .
O22 O Uiso 0.2121(4) 0.1754(2) 0.92293(6) 1.000 0.0350(4) . . . .
O31 O Uiso -0.1627(4) 0.4178(2) 0.89848(7) 1.000 0.0451(5) . . . .
O32 O Uiso -0.0223(5) 0.0660(2) 0.84820(10) 1.000 0.0448(6) . . . .
N2 N Uiso -0.2879(6) 0.2197(2) 0.97710(8) 1.000 0.0348(5) . . . .
C4 C Uiso -0.2877(7) 0.1349(2) 1.02160(10) 1.000 0.0395(6) . . . .
C5 C Uiso -0.0775(8) 0.1521(4) 1.0624(2) 1.000 0.0554(8) . . . .
C6 C Uiso -0.3751(8) 0.1814(4) 1.0733(2) 1.000 0.0542(9) . . . .
N1 N Uiso -0.5106(5) 0.5919(2) 0.77140(8) 1.000 0.0305(5) . . . .
C1 C Uiso -0.5207(7) 0.7056(2) 0.80260(10) 1.000 0.0382(6) . . . .
C2 C Uiso -0.6186(8) 0.8176(3) 0.7768(2) 1.000 0.0532(9) . . . .
C3 C Uiso -0.3192(7) 0.8018(3) 0.7894(2) 1.000 0.0463(7) . . . .
H031 H Uiso -0.299(8) 0.427(4) 0.890(2) 1.000 0.040(10) . . . .
H1W H Uiso 0.304(8) 0.530(3) 0.9480(10) 1.000 0.035(8) . . . .
H032 H Uiso -0.141(8) 0.085(4) 0.849(2) 1.000 0.040(10) . . . .
H2W H Uiso 0.455(9) 0.525(4) 0.992(2) 1.000 0.060(10) . . . .
H1N2 H Uiso -0.276(8) 0.299(3) 0.9880(10) 1.000 0.043(8) . . . .
H2N2 H Uiso -0.451(8) 0.208(3) 0.959(2) 1.000 0.044(9) . . . .
H3N2 H Uiso -0.141(9) 0.207(3) 0.957(2) 1.000 0.050(10) . . . .
H1C4 H Uiso -0.338(9) 0.048(3) 1.013(2) 1.000 0.060(10) . . . .
H1C5 H Uiso -0.010(9) 0.084(3) 1.079(2) 1.000 0.070(10) . . . .
H2C5 H Uiso 0.033(8) 0.211(3) 1.0600(10) 1.000 0.044(9) . . . .
H1C6 H Uiso -0.439(8) 0.270(3) 1.0760(10) 1.000 0.046(8) . . . .
H2C6 H Uiso -0.482(9) 0.131(3) 1.097(2) 1.000 0.070(10) . . . .
H1N1 H Uiso -0.490(6) 0.603(2) 0.7370(10) 1.000 0.021(6) . . . .
H2N1 H Uiso -0.664(9) 0.557(4) 0.776(2) 1.000 0.050(10) . . . .
H3N1 H Uiso -0.359(9) 0.545(3) 0.784(2) 1.000 0.045(9) . . . .
HC1 H Uiso 0.446(7) 0.697(3) 0.8390(10) 1.000 0.039(8) . . . .
H1C2 H Uiso -0.270(10) 0.375(4) 0.699(2) 1.000 0.09(2) . . . .
H2C2 H Uiso -0.340(10) 0.308(4) 0.762(2) 1.000 0.08(2) . . . .
H1C3 H Uiso 0.250(9) 0.353(4) 0.683(2) 1.000 0.060(10) . . . .
H2C3 H Uiso 0.206(9) 0.273(4) 0.738(2) 1.000 0.060(10) . . . .

loop_
_atom_type_symbol
_atom_type_description
_atom_type_scat_dispersion_real
_atom_type_scat_dispersion_imag
_atom_type_scat_source
C C 0.0033 0.0016 ' International Tables Vol C Tables 4.2.6.8 and 6.1.1.4'
H H 0.0000 0.0000 ' International Tables Vol C Tables 4.2.6.8 and 6.1.1.4'
N N 0.0061 0.0033 ' International Tables Vol C Tables 4.2.6.8 and 6.1.1.4'
O O 0.0106 0.0060 ' International Tables Vol C Tables 4.2.6.8 and 6.1.1.4'
P P 0.1023 0.0942 ' International Tables Vol C Tables 4.2.6.8 and 6.1.1.4'

loop_
_geom_angle_atom_site_label_1
_geom_angle_atom_site_label_2
_geom_angle_atom_site_label_3
_geom_angle
_geom_angle_site_symmetry_1
_geom_angle_site_symmetry_2
_geom_angle_site_symmetry_3
_geom_angle_publ_flag
OL P1 O11 105.29(10) . . . yes
OL P1 O21 109.20(13) . . . yes
OL P1 O31 104.50(12) . . . yes
O11 P1 O21 116.36(12) . . . yes
O11 P1 O31 113.50(12) . . . yes
O21 P1 O31 107.28(10) . . . yes
OL P2 O12 107.79(12) . . . yes
OL P2 O22 110.32(11) . . . yes
OL P2 O32 101.40(13) . . . yes
O12 P2 O22 116.94(12) . . . yes
O12 P2 O32 107.04(12) . . . yes
O22 P2 O32 112.14(13) . . . yes
O11 P1 H2C6 153.8(18) . . 3_557 no
O21 P1 H2C6 82.7(18) . . 3_557 no
OL P1 H2C6 83.1(15) . . 3_557 no
O31 P1 H2C6 40.7(18) . . 3_557 no
P1 OL P2 134.53(11) . . . yes
P2 O22 C6 99.5(2) . . 3_557 yes
H1W OW H2W 106(4) . . . no
H1W OW H1C4 90(3) . . 3_557 no
H2W OW H1C4 103(4) . . 3_557 no
P1 O21 H1C5 134.9(16) . . 3_557 no
C6 O22 H1C6 36(2) 3_557 . 3_557 no
P2 O22 H1C6 94.6(16) . . 3_557 no
P1 O31 H031 116(4) . . . no
P1 O31 H2C6 59(3) . . 3_557 no
H031 O31 H2C6 155(4) . . 3_557 no
P2 O32 H032 115(4) . . . no
C4 N2 H1N2 111.5(16) . . . no
C4 N2 H2N2 108(3) . . . no
C4 N2 H3N2 110(3) . . . no
H1N2 N2 H2N2 110(3) . . . no
H1N2 N2 H3N2 106(3) . . . no
H2N2 N2 H3N2 112(4) . . . no
H1N1 N1 H2N1 107(4) . . . no
H1N1 N1 H3N1 109(3) . . . no
C1 N1 H2N1 106(3) . . . no
H2N1 N1 H3N1 112(4) . . . no
C1 N1 H1N1 114.8(14) . . . no
C1 N1 H3N1 107(3) . . . no
N2 C4 C5 118.0(3) . . . yes
N2 C4 C6 118.3(2) . . . yes
C5 C4 C6 61.0(3) . . . no
C4 C5 C6 59.9(3) . . . no
O22 C6 C4 108.2(3) 3_457 . . yes
O22 C6 C5 88.4(3) 3_457 . . yes
C4 C6 C5 59.1(3) . . . no
N2 C4 H1C4 116(3) . . . no
C5 C4 H1C4 116(3) . . . no
C6 C4 H1C4 117(3) . . . no
C4 C5 H2C5 119(2) . . . no
C4 C5 H1C5 118(3) . . . no
C6 C5 H2C5 117(2) . . . no
H1C5 C5 H2C5 116(3) . . . no
C6 C5 H1C5 115(3) . . . no
C5 C6 H2C6 120(2) . . . no
H1C6 C6 H2C6 110(3) . . . no
C4 C6 H1C6 118.3(15) . . . no
C4 C6 H2C6 121(2) . . . no
C5 C6 H1C6 120(2) . . . no
O22 C6 H1C6 32(2) 3_457 . . no
O22 C6 H2C6 131(2) 3_457 . . no
N1 C1 C2 118.2(3) . . . yes
N1 C1 C3 117.3(3) . . . yes
C2 C1 C3 60.6(2) . . . no
C1 C2 C3 59.7(2) . . . no
C1 C3 C2 59.7(2) . . . no
N1 C1 HC1 117(2) . . 1_455 no
C2 C1 HC1 118(2) . . 1_455 no
C3 C1 HC1 114(2) . . 1_455 no
C1 C2 H1C2 114(3) . . 4_456 no
C1 C2 H2C2 114(3) . . 4_456 no
C3 C2 H1C2 116(3) . . 4_456 no
C3 C2 H2C2 113(3) . . 4_456 no
H1C2 C2 H2C2 123(4) 4_456 . 4_456 no
C1 C3 H1C3 119(3) . . 4_556 no
C1 C3 H2C3 108(3) . . 4_556 no
C2 C3 H1C3 115(3) . . 4_556 no
C2 C3 H2C3 116(3) . . 4_556 no
H1C3 C3 H2C3 123(4) 4_556 . 4_556 no

loop_
_geom_bond_atom_site_label_1
_geom_bond_atom_site_label_2
_geom_bond_distance
_geom_bond_site_symmetry_1
_geom_bond_site_symmetry_2
_geom_bond_publ_flag
P1 OL 1.600(2) . . yes
P1 O11 1.4895(19) . . yes
P1 O21 1.493(2) . . yes
P1 O31 1.559(2) . . yes
P2 OL 1.601(2) . . yes
P2 O12 1.493(2) . . yes
P2 O22 1.4939(17) . . yes
P2 O32 1.556(2) . . yes
P1 H2C6 1.36(5) . 3_557 no
O22 C6 1.635(5) . 3_557 yes
OW H1C4 1.23(4) . 3_557 no
OW H1W 0.84(3) . . no
OW H2W 0.84(5) . . no
O21 H1C5 1.38(5) . 3_557 no
O22 H1C6 0.95(4) . 3_557 no
O31 H031 0.70(4) . . no
O31 H2C6 1.03(4) . 3_557 no
O32 H032 0.61(4) . . no
N2 C4 1.475(3) . . yes
N2 H1N2 0.92(3) . . no
N2 H3N2 0.89(5) . . no
N2 H2N2 0.92(4) . . no
N1 C1 1.487(3) . . yes
N1 H2N1 0.84(4) . . no
N1 H1N1 0.90(3) . . no
N1 H3N1 0.95(4) . . no
C4 C6 1.483(6) . . no
C4 C5 1.470(5) . . no
C5 C6 1.499(6) . . no
C4 H1C4 1.01(3) . . no
C5 H1C5 0.92(4) . . no
C5 H2C5 0.84(4) . . no
C6 H1C6 1.03(3) . . no
C6 H2C6 0.97(4) . . no
C1 C2 1.477(5) . . no
C1 C3 1.478(4) . . no
C2 C3 1.491(5) . . no
C1 HC1 0.95(3) . 1_455 no
C2 H1C2 1.04(5) . 4_456 no
C2 H2C2 1.02(5) . 4_456 no
C3 H1C3 0.97(5) . 4_556 no
C3 H2C3 0.95(5) . 4_556 no

loop_
_geom_hbond_atom_site_label_D
_geom_hbond_atom_site_label_H
_geom_hbond_atom_site_label_A
_geom_hbond_distance_DH
_geom_hbond_distance_HA
_geom_hbond_distance_DA
_geom_hbond_angle_DHA
_geom_hbond_site_symmetry_A
_geom_hbond_publ_flag
O31 H031 O21 0.70(4) 1.85(4) 2.541(3) 169(5) 1_455 yes
OW H1W O21 0.84(3) 1.90(3) 2.730(3) 167(3) . yes
O32 H032 O12 0.61(4) 1.96(4) 2.560(3) 168(7) 1_455 yes
N1 H1N1 O12 0.90(3) 1.96(3) 2.857(3) 177(3) 4_556 yes
N1 H2N1 O11 0.84(4) 2.05(4) 2.870(3) 165(5) 1_455 yes
N1 H3N1 O11 0.95(4) 1.86(4) 2.797(3) 167(3) . yes
N2 H1N2 O22 0.92(3) 2.30(3) 2.812(3) 115(2) 3_457 yes
N2 H2N2 O22 0.92(4) 1.91(4) 2.828(3) 177(3) 1_455 yes
N2 H2N2 N2 0.92(4) 2.44(4) 2.766(4) 101(3) 3_457 yes
N2 H3N2 O22 0.89(5) 1.95(5) 2.828(3) 171(5) . yes
C4 H1C4 OW 1.01(3) 1.23(4) 2.020(3) 129(4) 3_457 yes
C5 H1C5 O21 0.92(4) 1.38(5) 1.962(5) 115(4) 3_457 yes
C5 H1C5 O31 0.92(4) 1.77(4) 2.368(5) 120(3) 3_557 yes
C5 H2C5 N2 0.84(4) 1.50(3) 2.230(5) 144(3) 3_557 yes
C6 H1C6 O22 1.03(3) 0.95(4) 1.635(5) 112(4) 3_457 yes
C6 H1C6 N2 1.03(3) 2.17(3) 2.613(5) 104(2) 3_457 yes
C6 H2C6 O31 0.97(4) 1.03(4) 1.909(5) 145(5) 3_457 yes

loop_
_geom_torsion_atom_site_label_1
_geom_torsion_atom_site_label_2
_geom_torsion_atom_site_label_3
_geom_torsion_atom_site_label_4
_geom_torsion
_geom_torsion_site_symmetry_1
_geom_torsion_site_symmetry_2
_geom_torsion_site_symmetry_3
_geom_torsion_site_symmetry_4
_geom_torsion_publ_flag
O11 P1 OL P2 172.7(2) . . . . no
O21 P1 OL P2 47.1(2) . . . . no
O31 P1 OL P2 -67.4(2) . . . . no
O12 P2 OL P1 -110.8(2) . . . . no
O22 P2 OL P1 18.0(3) . . . . no
O32 P2 OL P1 137.0(2) . . . . no
OL P2 O22 C6 -4.5(2) . . . 3_557 no
O12 P2 O22 C6 119.13(19) . . . 3_557 no
O32 P2 O22 C6 -116.71(19) . . . 3_557 no
P2 O22 C6 C4 -161.0(2) . . 3_557 3_557 no
P2 O22 C6 C5 -104.4(3) . . 3_557 3_557 no
N2 C4 C5 C6 108.6(3) . . . . no
N2 C4 C6 C5 -108.2(3) . . . . no
N2 C4 C6 O22 -31.6(4) . . . 3_457 no
C5 C4 C6 O22 76.6(3) . . . 3_457 no
C4 C5 C6 O22 -112.4(3) . . . 3_457 no
N1 C1 C2 C3 -107.2(4) . . . . no
N1 C1 C3 C2 108.6(3) . . . . no
